data_1514152
loop_
_publ_author_name
'McKellar, Scott C.'
'Graham, Alexander J.'
'Allan, David R.'
'Mohideen, M Infas H'
'Morris, Russell E.'
'Moggach, Stephen A.'

_publ_section_title
;
 The effect of pressure on the post-synthetic modification of a nanoporous
 metal-organic framework.
;
_journal_issue 8
_journal_name_full Nanoscale
_journal_page_first 4163
_journal_page_last 4173
_journal_paper_doi 10.1039/c3nr04161a
_journal_volume 6
_journal_year 2014
_chemical_formula_moiety 'C33 H30 Cu3 O21.0.5CH3OH'
_chemical_formula_sum 'C33.5 H32 Cu3 O21.5'
_chemical_formula_weight 969.24
_space_group_IT_number 164
_symmetry_cell_setting trigonal
_symmetry_space_group_name_Hall '-P 3 2"'
_symmetry_space_group_name_H-M 'P -3 m 1'
_atom_sites_solution_hydrogens difmap
_atom_sites_solution_primary other
_audit_creation_date 12-10-02
_audit_creation_method CRYSTALS_ver_14.40
_cell_angle_alpha 90
_cell_angle_beta 90
_cell_angle_gamma 120
_cell_formula_units_Z 2
_cell_length_a 18.7034(3)
_cell_length_b 18.7034(3)
_cell_length_c 6.87800(10)
_cell_measurement_reflns_used 7919
_cell_measurement_temperature 300
_cell_measurement_theta_max 27
_cell_measurement_theta_min 2
_cell_volume 2083.69(6)
_computing_cell_refinement 'Apex2 (Bruker AXS, 2006)'
_computing_data_collection 'Apex2 (Bruker AXS, 2006)'
_computing_data_reduction 'SAINT (Siemens ,1995)'
_computing_molecular_graphics 'CAMERON (Watkin et al., 1996)'
_computing_publication_material 'CRYSTALS (Betteridge et al., 2003)'
_computing_structure_refinement 'CRYSTALS (Betteridge et al., 2003)'
_computing_structure_solution 'USER DEFINED STRUCTURE SOLUTION'
_diffrn_ambient_temperature 300
_diffrn_measured_fraction_theta_full 0.996
_diffrn_measured_fraction_theta_max 0.994
_diffrn_measurement_device Area
_diffrn_measurement_device_type 'Bruker Kappa Apex2'
_diffrn_measurement_method \w
_diffrn_radiation_monochromator graphite
_diffrn_radiation_type 'Mo K\a'
_diffrn_radiation_wavelength 0.71073
_diffrn_reflns_av_R_equivalents 0.061
_diffrn_reflns_limit_h_max 0
_diffrn_reflns_limit_h_min -21
_diffrn_reflns_limit_k_max 25
_diffrn_reflns_limit_k_min 0
_diffrn_reflns_limit_l_max 9
_diffrn_reflns_limit_l_min 0
_diffrn_reflns_number 24540
_diffrn_reflns_theta_full 27.800
_diffrn_reflns_theta_max 28.368
_diffrn_reflns_theta_min 1.257
_diffrn_standards_number 0
_exptl_absorpt_coefficient_mu 1.60
_exptl_absorpt_correction_T_max 0.91
_exptl_absorpt_correction_T_min 0.80
_exptl_absorpt_correction_type multi-scan
_exptl_absorpt_process_details 'SADABS (Siemens, 1996)'
_exptl_crystal_colour blue
_exptl_crystal_density_diffrn 1.545
_exptl_crystal_density_method 'not measured'
_exptl_crystal_description block
_exptl_crystal_F_000 984
_exptl_crystal_size_max 0.110
_exptl_crystal_size_mid 0.070
_exptl_crystal_size_min 0.060
_platon_squeeze_details
;
see above for details
;
_refine_diff_density_max 0.63
_refine_diff_density_min -0.58
_refine_ls_extinction_method None
_refine_ls_goodness_of_fit_ref 0.9536
_refine_ls_hydrogen_treatment constr
_refine_ls_matrix_type full
_refine_ls_number_parameters 103
_refine_ls_number_reflns 1894
_refine_ls_number_restraints 6
_refine_ls_R_factor_all 0.0490
_refine_ls_R_factor_gt 0.0322
_refine_ls_shift/su_max 0.0010700
_refine_ls_shift/su_mean 0.0000494
_refine_ls_structure_factor_coef Fsqd
_refine_ls_weighting_details
;
 Method= Modified Sheldrick 
 w=1/[\s^2^(F^2^) + ( 0.04P)^2^ + 2.30P] 
 ,where P=(max(Fo^2^,0) + 2Fc^2^)/3 
;
_refine_ls_weighting_scheme calc
_refine_ls_wR_factor_all 0.0823
_refine_ls_wR_factor_gt 0.0762
_refine_ls_wR_factor_ref 0.0823
_reflns_limit_h_max 0
_reflns_limit_h_min -21
_reflns_limit_k_max 25
_reflns_limit_k_min 0
_reflns_limit_l_max 9
_reflns_limit_l_min 0
_reflns_number_gt 1441
_reflns_number_total 1894
_reflns_threshold_expression I>2.0\s(I)
_oxford_diffrn_Wilson_B_factor 1.79
_oxford_diffrn_Wilson_scale 52.81
_oxford_refine_ls_r_factor_ref 0.0490
_oxford_refine_ls_scale 0.14720(8)
_oxford_reflns_number_all 1894
_oxford_reflns_threshold_expression_ref I>-10.0\s(I)
_cod_data_source_file c3nr04161a2.cif
_cod_data_source_block ST1003
_cod_depositor_comments
;
The following automatic conversions were performed:

'_atom_sites_solution_primary' value 'Other' changed to 'other'
according to
/usr/data/users/saulius/crontab/automatic-downloads/current/RSC/lib/dictionaries/cif_core.dic
dictionary named 'cif_core.dic' version 2.4.2 from 2011-04-26.

Automatic conversion script
Id: cif_fix_values 2281 2013-09-26 08:29:07Z andrius 
;
_cod_original_sg_symbol_H-M 'P -3 m 1 '
_cod_database_code 1514152

loop_
_symmetry_equiv_pos_as_xyz
x,y,z
-x,-y,-z
-y,x-y,z
y,-x+y,-z
-x+y,-x,z
x-y,x,-z
-x+y,y,z
x-y,-y,-z
x,x-y,z
-x,-x+y,-z
-y,-x,z
y,x,-z

loop_
_atom_site_label
_atom_site_type_symbol
_atom_site_fract_x
_atom_site_fract_y
_atom_site_fract_z
_atom_site_U_iso_or_equiv
_atom_site_occupancy
_atom_site_adp_type
_atom_site_refinement_flags_posn
_atom_site_refinement_flags_adp
Cu1 Cu 0.522616(10) 0.477384(10) 0.34447(5) 0.0224 1.0000 Uani S T
C1 C 0.84646(15) 0.6929(3) 1.1740(6) 0.0558 1.0000 Uani S T
C2 C 0.82154(12) 0.6431(2) 0.9922(5) 0.0407 1.0000 Uani S T
C3 C 0.74565(15) 0.61975(16) 0.9072(4) 0.0381 1.0000 Uani . .
C4 C 0.72346(13) 0.57588(15) 0.7336(3) 0.0305 1.0000 Uani . .
C5 C 0.77738(10) 0.5548(2) 0.6456(5) 0.0300 1.0000 Uani S T
C6 C 0.64087(13) 0.54874(14) 0.6445(3) 0.0287 1.0000 Uani . .
C7 C 0.9508(6) 0.7617(6) 1.4133(12) 0.1130 0.5000 Uani . .
C8 C 0.60055(13) 0.39945(13) 0.0741(7) 0.0789 1.0000 Uani S T
O1 O 0.91557(17) 0.7126(2) 1.2447(4) 0.0949 1.0000 Uani . .
O2 O 0.62830(10) 0.51872(13) 0.4775(3) 0.0458 1.0000 Uani . .
O3 O 0.58975(10) 0.55683(13) 0.7448(3) 0.0472 1.0000 Uani . .
O4 O 0.55790(7) 0.44210(7) 0.0843(3) 0.0449 1.0000 Uani DS T
H4 H 0.5459 0.4541 -0.0224 0.0500 1.0000 Uiso DRS .
H31 H 0.7087 0.6338 0.9680 0.0457 1.0000 Uiso R .
H51 H 0.7630 0.5259 0.5253 0.0361 1.0000 Uiso RS .
H71 H 1.0053 0.7680 1.4368 0.1344 0.5000 Uiso R .
H72 H 0.9564 0.8162 1.3946 0.1344 0.5000 Uiso R .
H73 H 0.9149 0.7344 1.5251 0.1344 0.5000 Uiso R .
H81 H 0.6091 0.3909 -0.0625 0.0948 1.0000 Uiso RS .
H82 H 0.5686 0.3459 0.1387 0.0948 1.0000 Uiso R .

loop_
_atom_site_aniso_label
_atom_site_aniso_U_11
_atom_site_aniso_U_22
_atom_site_aniso_U_33
_atom_site_aniso_U_23
_atom_site_aniso_U_13
_atom_site_aniso_U_12
Cu1 0.02545(17) 0.02545(17) 0.02353(19) 0.00023(7) -0.00023(7) 0.01815(17)
C1 0.0487(16) 0.072(3) 0.055(3) -0.029(2) -0.0146(11) 0.0359(15)
C2 0.0358(13) 0.051(2) 0.040(2) -0.0179(17) -0.0089(8) 0.0255(11)
C3 0.0320(13) 0.0479(15) 0.0436(14) -0.0118(12) -0.0041(11) 0.0269(12)
C4 0.0238(11) 0.0358(12) 0.0361(12) -0.0032(10) -0.0029(9) 0.0181(10)
C5 0.0267(11) 0.0358(17) 0.0305(16) -0.0032(14) -0.0016(7) 0.0179(9)
C6 0.0257(11) 0.0315(12) 0.0344(12) 0.0014(9) -0.0013(9) 0.0185(9)
C7 0.122(9) 0.136(9) 0.091(6) -0.038(6) -0.040(6) 0.072(7)
C8 0.111(4) 0.111(4) 0.067(3) -0.0059(11) 0.0059(11) 0.096(4)
O1 0.0762(17) 0.135(3) 0.0854(17) -0.0670(18) -0.0472(15) 0.0618(18)
O2 0.0324(9) 0.0747(14) 0.0401(10) -0.0208(9) -0.0095(8) 0.0341(10)
O3 0.0301(9) 0.0802(14) 0.0416(10) -0.0183(10) -0.0077(8) 0.0352(10)
O4 0.0666(14) 0.0666(14) 0.0269(12) -0.0016(5) 0.0016(5) 0.0525(16)

loop_
_atom_type_symbol
_atom_type_scat_dispersion_real
_atom_type_scat_dispersion_imag
_atom_type_scat_Cromer_Mann_a1
_atom_type_scat_Cromer_Mann_b1
_atom_type_scat_Cromer_Mann_a2
_atom_type_scat_Cromer_Mann_b2
_atom_type_scat_Cromer_Mann_a3
_atom_type_scat_Cromer_Mann_b3
_atom_type_scat_Cromer_Mann_a4
_atom_type_scat_Cromer_Mann_b4
_atom_type_scat_Cromer_Mann_c
_atom_type_scat_source
C 0.0033 0.0016 2.3100 20.8439 1.0200 10.2075 1.5886 0.5687 0.8650 51.6512 0.2156 'International Tables Vol C 4.2.6.8 and 6.1.1.4'
O 0.0106 0.0060 3.0485 13.2771 2.2868 5.7011 1.5463 0.3239 0.8670 32.9089 0.2508 'International Tables Vol C 4.2.6.8 and 6.1.1.4'
Cu 0.3201 1.2651 13.3380 3.5828 7.1676 0.2470 5.6158 11.3966 1.6735 64.8126 1.1910 'International Tables Vol C 4.2.6.8 and 6.1.1.4'
H 0.0000 0.0000 0.4930 10.5109 0.3229 26.1257 0.1402 3.1424 0.0408 57.7998 0.0030 'International Tables Vol C 4.2.6.8 and 6.1.1.4'

loop_
_geom_angle_atom_site_label_1
_geom_angle_site_symmetry_1
_geom_angle_atom_site_label_2
_geom_angle_atom_site_label_3
_geom_angle_site_symmetry_3
_geom_angle
_geom_angle_publ_flag
O3 12_556 Cu1 O3 2_666 88.50(13) yes
O3 12_556 Cu1 O2 11_665 169.01(7) yes
O3 2_666 Cu1 O2 11_665 89.95(9) yes
O3 12_556 Cu1 Cu1 2_666 83.90(5) yes
O3 2_666 Cu1 Cu1 2_666 83.90(5) yes
O2 11_665 Cu1 Cu1 2_666 85.12(5) yes
O3 12_556 Cu1 O2 . 89.95(9) yes
O3 2_666 Cu1 O2 . 169.01(7) yes
O2 11_665 Cu1 O2 . 89.50(12) yes
Cu1 2_666 Cu1 O2 . 85.12(5) yes
O3 12_556 Cu1 O4 . 94.79(7) yes
O3 2_666 Cu1 O4 . 94.79(7) yes
O2 11_665 Cu1 O4 . 96.18(7) yes
Cu1 2_666 Cu1 O4 . 178.16(7) yes
O2 . Cu1 O4 . 96.18(7) yes
O1 7_655 C1 C2 . 117.7(2) yes
O1 7_655 C1 O1 . 124.6(4) yes
C2 . C1 O1 . 117.7(2) yes
C1 . C2 C3 7_655 120.09(16) yes
C1 . C2 C3 . 120.09(16) yes
C3 7_655 C2 C3 . 119.8(3) yes
C2 . C3 C4 . 120.3(2) yes
C2 . C3 H31 . 119.9 no
C4 . C3 H31 . 119.9 no
C3 . C4 C5 . 119.8(2) yes
C3 . C4 C6 . 120.4(2) yes
C5 . C4 C6 . 119.8(2) yes
C4 . C5 C4 7_655 120.1(3) yes
C4 . C5 H51 . 120.0 no
C4 7_655 C5 H51 . 120.0 no
C4 . C6 O2 . 117.41(19) yes
C4 . C6 O3 . 117.1(2) yes
O2 . C6 O3 . 125.4(2) yes
H71 10_768 C7 O1 . 137.3 no
H71 10_768 C7 H71 . 42.4 no
O1 . C7 H71 . 109.3 no
H71 10_768 C7 H72 . 110.4 no
O1 . C7 H72 . 109.8 no
H71 . C7 H72 . 109.5 no
H71 10_768 C7 H73 . 69.6 no
O1 . C7 H73 . 109.2 no
H71 . C7 H73 . 109.5 no
H72 . C7 H73 . 109.5 no
H82 11_665 C8 O4 . 109.5 no
H82 11_665 C8 H81 . 109.5 no
O4 . C8 H81 . 109.4 no
H82 11_665 C8 H82 . 109.5 no
O4 . C8 H82 . 109.5 no
H81 . C8 H82 . 109.5 no
C7 . O1 C1 . 125.7(5) yes
C6 . O2 Cu1 . 122.35(15) yes
C6 . O3 Cu1 2_666 123.19(15) yes
C8 . O4 Cu1 . 125.5(3) yes
C8 . O4 H4 . 115.0 no
Cu1 . O4 H4 . 119.5 no
C7 . H71 C7 10_768 119.9 no

loop_
_geom_bond_atom_site_label_1
_geom_bond_atom_site_label_2
_geom_bond_site_symmetry_2
_geom_bond_distance
_geom_bond_publ_flag
Cu1 O3 12_556 1.9644(16) yes
Cu1 O3 2_666 1.9644(16) yes
Cu1 O2 11_665 1.9529(16) yes
Cu1 Cu1 2_666 2.5932(7) yes
Cu1 O2 . 1.9529(16) yes
Cu1 O4 . 2.123(2) yes
C1 O1 7_655 1.252(3) yes
C1 C2 . 1.489(5) yes
C1 O1 . 1.252(3) yes
C2 C3 7_655 1.388(3) yes
C2 C3 . 1.388(3) yes
C3 C4 . 1.389(3) yes
C3 H31 . 0.950 no
C4 C5 . 1.392(3) yes
C4 C6 . 1.495(3) yes
C5 H51 . 0.950 no
C6 O2 . 1.248(3) yes
C6 O3 . 1.248(3) yes
C7 H71 10_768 1.313 no
C7 O1 . 1.420(8) yes
C7 H71 . 0.980 no
C7 H72 . 0.980 no
C7 H73 . 0.980 no
C8 H82 11_665 0.980 no
C8 O4 . 1.383(5) yes
C8 H81 . 0.980 no
C8 H82 . 0.980 no
O4 H4 . 0.830 no

loop_
_platon_squeeze_void_nr
_platon_squeeze_void_average_x
_platon_squeeze_void_average_y
_platon_squeeze_void_average_z
_platon_squeeze_void_volume
_platon_squeeze_void_count_electrons
_platon_squeeze_void_content
1 0.000 0.000 -0.010 215 14 ' '
2 0.333 0.667 0.462 48 2 ' '
3 0.667 0.333 0.539 48 2 ' '
